data_4026320
loop_
_publ_author_name
'Yin-Huan Jin'
'Fan Fang'
'Xiang Zhang'
'Qing-Zhou Liu'
'Hao-Bo Wang'
'Shi-Kai Tian'

_publ_section_title
;
 Four-Component Reaction of N-Sulfonylimines,
 (Cyanomethylene)triphenylphosphorane, Nitromethane, and Formaldehyde for
 the Synthesis of 3-Substituted 2-Methylene-4-nitrobutanenitriles
;
_journal_name_full 'Journal of Organic Chemistry'
_journal_page_first 4163
_journal_page_last 4167
_journal_paper_doi 10.1021/jo200483n
_journal_volume 76
_journal_year 2011
_chemical_formula_sum 'C18 H16 N2 O5 S'
_chemical_formula_weight 372.39
_chemical_name_systematic
;
 ?
;
_space_group_IT_number 14
_symmetry_cell_setting monoclinic
_symmetry_space_group_name_Hall '-P 2ybc'
_symmetry_space_group_name_H-M 'P 1 21/c 1'
_atom_sites_solution_hydrogens geom
_atom_sites_solution_primary direct
_atom_sites_solution_secondary difmap
_audit_creation_method SHELXL-97
_cell_angle_alpha 90.00
_cell_angle_beta 106.670(15)
_cell_angle_gamma 90.00
_cell_formula_units_Z 4
_cell_length_a 13.2247(16)
_cell_length_b 8.4060(9)
_cell_length_c 17.517(3)
_cell_measurement_reflns_used 2489
_cell_measurement_temperature 291(2)
_cell_measurement_theta_max 68.2164
_cell_measurement_theta_min 2.6310
_cell_volume 1865.5(5)
_computing_cell_refinement 'CrysAlisPro (Oxford Diffraction Ltd.)'
_computing_data_collection 'CrysAlisPro (Oxford Diffraction Ltd.)'
_computing_data_reduction 'CrysAlisPro (Oxford Diffraction Ltd.)'
_computing_molecular_graphics 'Ortep-3 (L. J. Farrugia, 2001)'
_computing_publication_material SHELXL-97
_computing_structure_refinement 'SHELXL-97 (Sheldrick, 1997)'
_computing_structure_solution 'SHELXS-97 (Sheldrick, 1997)'
_diffrn_ambient_temperature 291(2)
_diffrn_detector_area_resol_mean 15.9149
_diffrn_measured_fraction_theta_full 0.987
_diffrn_measured_fraction_theta_max 0.987
_diffrn_measurement_device_type 'Gemini S Ultra, Oxford Diffraction'
_diffrn_measurement_method '\w scans'
_diffrn_radiation_monochromator mirror
_diffrn_radiation_source 'Enhance Ultra (Cu) X-ray Source'
_diffrn_radiation_type CuK\a
_diffrn_radiation_wavelength 1.54184
_diffrn_reflns_av_R_equivalents 0.0236
_diffrn_reflns_av_sigmaI/netI 0.0324
_diffrn_reflns_limit_h_max 11
_diffrn_reflns_limit_h_min -15
_diffrn_reflns_limit_k_max 9
_diffrn_reflns_limit_k_min -9
_diffrn_reflns_limit_l_max 20
_diffrn_reflns_limit_l_min -15
_diffrn_reflns_number 6316
_diffrn_reflns_theta_full 65.07
_diffrn_reflns_theta_max 65.07
_diffrn_reflns_theta_min 5.42
_exptl_absorpt_coefficient_mu 1.815
_exptl_absorpt_correction_T_max 0.5943
_exptl_absorpt_correction_T_min 0.5305
_exptl_absorpt_correction_type multi-scan
_exptl_absorpt_process_details
;
CrysAlisPro, Oxford Diffraction Ltd.,
Version 1.171.34.40 (release 27-08-2010 CrysAlis171 .NET)
(compiled Aug 27 2010,11:50:40)
empirical absorption correction using spherical harmonics,
 implemented in SCALE3 ABSPACK scaling algorithm.
;
_exptl_crystal_colour colorless
_exptl_crystal_density_diffrn 1.326
_exptl_crystal_description block
_exptl_crystal_F_000 776
_exptl_crystal_size_max 0.40
_exptl_crystal_size_mid 0.38
_exptl_crystal_size_min 0.32
_refine_diff_density_max 0.408
_refine_diff_density_min -0.372
_refine_diff_density_rms 0.045
_refine_ls_extinction_method none
_refine_ls_goodness_of_fit_ref 1.057
_refine_ls_hydrogen_treatment constr
_refine_ls_matrix_type full
_refine_ls_number_parameters 236
_refine_ls_number_reflns 3139
_refine_ls_number_restraints 0
_refine_ls_restrained_S_all 1.057
_refine_ls_R_factor_all 0.0952
_refine_ls_R_factor_gt 0.0798
_refine_ls_shift/su_max 0.000
_refine_ls_shift/su_mean 0.000
_refine_ls_structure_factor_coef Fsqd
_refine_ls_weighting_details 'calc w=1/[\s^2^(Fo^2^)+(0.0015P)^2^+2.8704P] where P=(Fo^2^+2Fc^2^)/3'
_refine_ls_weighting_scheme calc
_refine_ls_wR_factor_gt 0.1376
_refine_ls_wR_factor_ref 0.1446
_reflns_number_gt 2437
_reflns_number_total 3139
_reflns_threshold_expression >2sigma(I)
_cod_data_source_file jo200483n_si_002.cif
_cod_data_source_block jyh06-30
_cod_original_cell_volume 1865.4(4)
_cod_original_sg_symbol_H-M 'P 21/c'
_cod_database_code 4026320

loop_
_symmetry_equiv_pos_as_xyz
'x, y, z'
'-x, y+1/2, -z+1/2'
'-x, -y, -z'
'x, -y-1/2, z-1/2'

loop_
_atom_site_label
_atom_site_type_symbol
_atom_site_fract_x
_atom_site_fract_y
_atom_site_fract_z
_atom_site_U_iso_or_equiv
_atom_site_adp_type
_atom_site_occupancy
_atom_site_symmetry_multiplicity
_atom_site_calc_flag
_atom_site_refinement_flags
S1 S 0.34568(10) 0.92503(12) 0.53296(8) 0.0864(4) Uani 1 1 d .
O3 O 0.4185(2) 0.7746(3) 0.53284(16) 0.0758(8) Uani 1 1 d .
O5 O 0.3329(4) 0.1456(5) 0.1528(3) 0.1404(17) Uani 1 1 d .
O2 O 0.3330(3) 1.0127(3) 0.4615(2) 0.1034(11) Uani 1 1 d .
C11 C 0.3431(3) 0.4491(4) 0.3463(2) 0.0633(9) Uani 1 1 d .
O1 O 0.3948(3) 0.9946(4) 0.6089(2) 0.1186(13) Uani 1 1 d .
C10 C 0.3812(3) 0.5970(5) 0.3353(2) 0.0716(10) Uani 1 1 d .
H10 H 0.3905 0.6232 0.2861 0.086 Uiso 1 1 calc R
C5 C 0.2223(3) 0.8471(5) 0.5318(3) 0.0758(11) Uani 1 1 d .
C13 C 0.3559(3) 0.5202(4) 0.4818(2) 0.0664(10) Uani 1 1 d .
H13 H 0.3473 0.4952 0.5313 0.080 Uiso 1 1 calc R
C6 C 0.2096(5) 0.7788(6) 0.5993(3) 0.1058(16) Uani 1 1 d .
H6 H 0.2667 0.7692 0.6447 0.127 Uiso 1 1 calc R
C12 C 0.3331(3) 0.4102(4) 0.4203(2) 0.0683(10) Uani 1 1 d .
H12 H 0.3108 0.3087 0.4291 0.082 Uiso 1 1 calc R
O4 O 0.4037(3) -0.0423(5) 0.2322(3) 0.1310(15) Uani 1 1 d .
N2 N 0.3757(3) 0.0939(5) 0.2173(3) 0.0933(12) Uani 1 1 d .
C17 C 0.1787(4) 0.1165(7) 0.2783(3) 0.118(2) Uani 1 1 d .
H17A H 0.1086 0.0898 0.2721 0.141 Uiso 1 1 calc R
H17B H 0.2307 0.0385 0.2915 0.141 Uiso 1 1 calc R
C7 C 0.1106(5) 0.7239(7) 0.5993(4) 0.1186(19) Uani 1 1 d .
H7 H 0.1020 0.6788 0.6455 0.142 Uiso 1 1 calc R
C9 C 0.4060(3) 0.7076(4) 0.3966(2) 0.0732(11) Uani 1 1 d .
H9 H 0.4320 0.8073 0.3891 0.088 Uiso 1 1 calc R
C1 C -0.0839(5) 0.6774(9) 0.5352(4) 0.159(3) Uani 1 1 d .
H1A H -0.1262 0.7677 0.5398 0.239 Uiso 1 1 calc R
H1B H -0.0773 0.6078 0.5799 0.239 Uiso 1 1 calc R
H1C H -0.1170 0.6213 0.4868 0.239 Uiso 1 1 calc R
C8 C 0.3917(3) 0.6679(4) 0.4674(2) 0.0621(9) Uani 1 1 d .
C14 C 0.3141(3) 0.3303(5) 0.2770(3) 0.0774(11) Uani 1 1 d .
H14 H 0.3118 0.3889 0.2282 0.093 Uiso 1 1 calc R
C2 C 0.0265(5) 0.7340(7) 0.5341(4) 0.1100(17) Uani 1 1 d .
C15 C 0.3946(3) 0.2066(5) 0.2871(3) 0.0933(15) Uani 1 1 d .
H15A H 0.3971 0.1459 0.3347 0.112 Uiso 1 1 calc R
H15B H 0.4628 0.2570 0.2952 0.112 Uiso 1 1 calc R
C16 C 0.2046(3) 0.2659(6) 0.2681(3) 0.0857(13) Uani 1 1 d .
C18 C 0.1244(4) 0.3853(8) 0.2478(3) 0.1149(19) Uani 1 1 d .
N1 N 0.0617(4) 0.4789(9) 0.2328(4) 0.183(3) Uani 1 1 d .
C4 C 0.1397(4) 0.8556(7) 0.4653(3) 0.1178(19) Uani 1 1 d .
H4 H 0.1479 0.8979 0.4184 0.141 Uiso 1 1 calc R
C3 C 0.0410(5) 0.7992(9) 0.4687(4) 0.134(2) Uani 1 1 d .
H3 H -0.0165 0.8076 0.4234 0.160 Uiso 1 1 calc R

loop_
_atom_site_aniso_label
_atom_site_aniso_U_11
_atom_site_aniso_U_22
_atom_site_aniso_U_33
_atom_site_aniso_U_23
_atom_site_aniso_U_13
_atom_site_aniso_U_12
S1 0.0989(8) 0.0457(5) 0.1109(9) -0.0170(6) 0.0238(7) -0.0004(5)
O3 0.0767(17) 0.0544(15) 0.0876(18) -0.0172(14) 0.0098(14) 0.0030(13)
O5 0.230(5) 0.109(3) 0.097(3) -0.018(3) 0.070(3) -0.013(3)
O2 0.130(3) 0.0473(16) 0.140(3) 0.0154(18) 0.050(2) 0.0087(17)
C11 0.063(2) 0.053(2) 0.073(2) -0.0080(18) 0.0173(18) 0.0022(17)
O1 0.126(3) 0.086(2) 0.131(3) -0.060(2) 0.016(2) -0.012(2)
C10 0.080(3) 0.060(2) 0.077(3) 0.002(2) 0.026(2) -0.004(2)
C5 0.092(3) 0.049(2) 0.084(3) -0.004(2) 0.022(2) 0.009(2)
C13 0.080(3) 0.048(2) 0.070(2) 0.0051(18) 0.0199(19) 0.0025(18)
C6 0.124(4) 0.099(4) 0.084(3) 0.000(3) 0.012(3) -0.002(3)
C12 0.079(3) 0.0359(18) 0.089(3) -0.0007(18) 0.022(2) -0.0012(17)
O4 0.149(4) 0.082(3) 0.157(4) -0.041(2) 0.037(3) 0.001(2)
N2 0.100(3) 0.078(3) 0.109(3) -0.032(3) 0.042(3) -0.018(2)
C17 0.093(4) 0.133(5) 0.133(5) -0.037(4) 0.041(3) -0.038(4)
C7 0.143(5) 0.111(5) 0.111(4) 0.011(4) 0.051(4) -0.011(4)
C9 0.082(3) 0.046(2) 0.089(3) 0.002(2) 0.021(2) -0.0080(19)
C1 0.106(5) 0.175(7) 0.216(8) -0.013(6) 0.076(5) -0.017(5)
C8 0.067(2) 0.0424(19) 0.069(2) -0.0049(17) 0.0080(18) 0.0014(16)
C14 0.070(2) 0.068(3) 0.092(3) -0.021(2) 0.020(2) -0.005(2)
C2 0.104(4) 0.101(4) 0.127(5) -0.004(4) 0.037(4) 0.007(3)
C15 0.075(3) 0.080(3) 0.124(4) -0.042(3) 0.026(3) -0.008(2)
C16 0.070(3) 0.092(3) 0.095(3) -0.029(3) 0.024(2) -0.015(3)
C18 0.072(3) 0.151(6) 0.121(4) -0.021(4) 0.027(3) 0.013(4)
N1 0.115(4) 0.225(7) 0.208(6) 0.018(6) 0.042(4) 0.075(5)
C4 0.100(4) 0.148(5) 0.093(4) 0.031(4) 0.006(3) -0.002(4)
C3 0.088(4) 0.183(7) 0.114(5) 0.028(5) 0.005(3) 0.005(4)

loop_
_atom_type_symbol
_atom_type_description
_atom_type_scat_dispersion_real
_atom_type_scat_dispersion_imag
_atom_type_scat_source
C C 0.0181 0.0091 'International Tables Vol C Tables 4.2.6.8 and 6.1.1.4'
H H 0.0000 0.0000 'International Tables Vol C Tables 4.2.6.8 and 6.1.1.4'
N N 0.0311 0.0180 'International Tables Vol C Tables 4.2.6.8 and 6.1.1.4'
O O 0.0492 0.0322 'International Tables Vol C Tables 4.2.6.8 and 6.1.1.4'
S S 0.3331 0.5567 'International Tables Vol C Tables 4.2.6.8 and 6.1.1.4'

loop_
_geom_angle_atom_site_label_1
_geom_angle_atom_site_label_2
_geom_angle_atom_site_label_3
_geom_angle
O2 S1 O1 121.0(2)
O2 S1 O3 109.26(18)
O1 S1 O3 102.31(19)
O2 S1 C5 108.0(2)
O1 S1 C5 109.7(2)
O3 S1 C5 105.34(17)
C8 O3 S1 119.6(2)
C10 C11 C12 118.9(4)
C10 C11 C14 119.8(4)
C12 C11 C14 121.3(3)
C11 C10 C9 120.8(4)
C11 C10 H10 119.6
C9 C10 H10 119.6
C4 C5 C6 119.9(5)
C4 C5 S1 120.7(4)
C6 C5 S1 119.4(4)
C8 C13 C12 117.9(4)
C8 C13 H13 121.0
C12 C13 H13 121.0
C5 C6 C7 119.3(5)
C5 C6 H6 120.4
C7 C6 H6 120.4
C11 C12 C13 120.9(3)
C11 C12 H12 119.5
C13 C12 H12 119.5
O5 N2 O4 125.6(5)
O5 N2 C15 117.6(5)
O4 N2 C15 116.8(5)
C16 C17 H17A 120.0
C16 C17 H17B 120.0
H17A C17 H17B 120.0
C2 C7 C6 121.9(6)
C2 C7 H7 119.1
C6 C7 H7 119.1
C8 C9 C10 118.8(4)
C8 C9 H9 120.6
C10 C9 H9 120.6
C2 C1 H1A 109.5
C2 C1 H1B 109.5
H1A C1 H1B 109.5
C2 C1 H1C 109.5
H1A C1 H1C 109.5
H1B C1 H1C 109.5
C9 C8 C13 122.5(4)
C9 C8 O3 121.2(3)
C13 C8 O3 116.2(3)
C15 C14 C16 113.6(4)
C15 C14 C11 111.1(3)
C16 C14 C11 109.3(3)
C15 C14 H14 107.5
C16 C14 H14 107.5
C11 C14 H14 107.5
C3 C2 C7 117.9(6)
C3 C2 C1 120.5(6)
C7 C2 C1 121.6(6)
C14 C15 N2 113.7(4)
C14 C15 H15A 108.8
N2 C15 H15A 108.8
C14 C15 H15B 108.8
N2 C15 H15B 108.8
H15A C15 H15B 107.7
C17 C16 C18 119.8(5)
C17 C16 C14 127.0(5)
C18 C16 C14 113.2(5)
N1 C18 C16 179.2(7)
C5 C4 C3 118.5(5)
C5 C4 H4 120.7
C3 C4 H4 120.7
C2 C3 C4 122.6(6)
C2 C3 H3 118.7
C4 C3 H3 118.7

loop_
_geom_bond_atom_site_label_1
_geom_bond_atom_site_label_2
_geom_bond_distance
S1 O2 1.420(3)
S1 O1 1.428(3)
S1 O3 1.589(3)
S1 C5 1.753(5)
O3 C8 1.419(4)
O5 N2 1.192(5)
C11 C10 1.376(5)
C11 C12 1.380(5)
C11 C14 1.532(5)
C10 C9 1.387(5)
C10 H10 0.9300
C5 C4 1.351(6)
C5 C6 1.367(6)
C13 C8 1.377(5)
C13 C12 1.386(5)
C13 H13 0.9300
C6 C7 1.389(7)
C6 H6 0.9300
C12 H12 0.9300
O4 N2 1.209(5)
N2 C15 1.510(5)
C17 C16 1.327(7)
C17 H17A 0.9300
C17 H17B 0.9300
C7 C2 1.349(7)
C7 H7 0.9300
C9 C8 1.348(5)
C9 H9 0.9300
C1 C2 1.542(7)
C1 H1A 0.9600
C1 H1B 0.9600
C1 H1C 0.9600
C14 C15 1.462(5)
C14 C16 1.511(5)
C14 H14 0.9800
C2 C3 1.333(7)
C15 H15A 0.9700
C15 H15B 0.9700
C16 C18 1.429(7)
C18 N1 1.119(7)
C4 C3 1.406(7)
C4 H4 0.9300
C3 H3 0.9300

loop_
_geom_torsion_atom_site_label_1
_geom_torsion_atom_site_label_2
_geom_torsion_atom_site_label_3
_geom_torsion_atom_site_label_4
_geom_torsion
O2 S1 O3 C8 -53.7(3)
O1 S1 O3 C8 176.8(3)
C5 S1 O3 C8 62.1(3)
C12 C11 C10 C9 -2.2(6)
C14 C11 C10 C9 178.7(4)
O2 S1 C5 C4 9.4(5)
O1 S1 C5 C4 143.2(4)
O3 S1 C5 C4 -107.3(4)
O2 S1 C5 C6 -169.8(4)
O1 S1 C5 C6 -35.9(4)
O3 S1 C5 C6 73.5(4)
C4 C5 C6 C7 -2.2(8)
S1 C5 C6 C7 177.0(4)
C10 C11 C12 C13 3.2(6)
C14 C11 C12 C13 -177.7(3)
C8 C13 C12 C11 -1.8(6)
C5 C6 C7 C2 0.9(9)
C11 C10 C9 C8 -0.2(6)
C10 C9 C8 C13 1.7(6)
C10 C9 C8 O3 178.2(3)
C12 C13 C8 C9 -0.7(6)
C12 C13 C8 O3 -177.3(3)
S1 O3 C8 C9 73.9(4)
S1 O3 C8 C13 -109.4(3)
C10 C11 C14 C15 104.1(5)
C12 C11 C14 C15 -75.0(5)
C10 C11 C14 C16 -129.8(4)
C12 C11 C14 C16 51.1(5)
C6 C7 C2 C3 0.0(10)
C6 C7 C2 C1 -178.2(6)
C16 C14 C15 N2 61.4(6)
C11 C14 C15 N2 -174.9(4)
O5 N2 C15 C14 31.6(6)
O4 N2 C15 C14 -147.1(5)
C15 C14 C16 C17 8.9(7)
C11 C14 C16 C17 -115.8(5)
C15 C14 C16 C18 -172.2(4)
C11 C14 C16 C18 63.2(5)
C17 C16 C18 N1 79(56)
C14 C16 C18 N1 -100(56)
C6 C5 C4 C3 2.6(9)
S1 C5 C4 C3 -176.6(5)
C7 C2 C3 C4 0.5(11)
C1 C2 C3 C4 178.6(6)
C5 C4 C3 C2 -1.8(11)
